data_2019699
loop_
_publ_author_name
'Tamboli, Majid I.'
'Bahadur, Vir'
'Gonnade, Rajesh G.'
'Shashidhar, Mysore S.'

_publ_section_title
;
 Correlation of the solid-state reactivities of racemic
 2,4(6)-di-<i>O</i>-benzoyl-<i>myo</i>-inositol 1,3,5-orthoformate and its
 4,4'-bipyridine cocrystal with their crystal structures
;
_journal_coeditor_code YF3071
_journal_issue 11
_journal_name_full 'Acta Crystallographica Section C'
_journal_page_first 1040
_journal_page_last 1045
_journal_paper_doi 10.1107/S2053229614021834
_journal_volume 70
_journal_year 2014
_chemical_formula_iupac 'C21 H18 O8 , C10 H8 N2'
_chemical_formula_moiety 'C21 H18 O8, C10 H8 N2'
_chemical_formula_sum 'C31 H26 N2 O8'
_chemical_formula_weight 554.54
_chemical_name_common 'myo inositol cocrystal'
_chemical_name_systematic
;
Racemic 2,4(6)-di-<i>O</i>-benzoyl-<i>myo</i>-inositol
1,3,5-orthoformate--4,4'-bipyridine (1/1)
;
_space_group_IT_number 2
_symmetry_cell_setting triclinic
_symmetry_space_group_name_Hall '-P 1'
_symmetry_space_group_name_H-M 'P -1'
_atom_sites_solution_hydrogens geom
_atom_sites_solution_primary direct
_atom_sites_solution_secondary difmap
_audit_creation_method SHELXL97
_cell_angle_alpha 82.246(2)
_cell_angle_beta 65.849(2)
_cell_angle_gamma 89.549(2)
_cell_formula_units_Z 2
_cell_length_a 10.7434(3)
_cell_length_b 11.4077(4)
_cell_length_c 11.7341(4)
_cell_measurement_reflns_used 7512
_cell_measurement_temperature 100(2)
_cell_measurement_theta_max 28.30
_cell_measurement_theta_min 2.44
_cell_volume 1298.44(8)
_computing_cell_refinement
;
SAINT (Bruker, 2006)
;
_computing_data_collection
;
APEX2 (Bruker, 2006)
;
_computing_data_reduction
;
SAINT (Bruker, 2006)
;
_computing_molecular_graphics
;
ORTEP-3 for Windows (Farrugia, 2012) and Mercury (Macrae <i>et al.</i>,
2008)
;
_computing_publication_material
;
SHELXS97 (Sheldrick, 2008), PLATON (Spek, 2009) and publCIF
(Westrip, 2010)
;
_computing_structure_refinement
;
SHELXL97 (Sheldrick, 2008)
;
_computing_structure_solution
;
SHELXS97 (Sheldrick, 2008)
;
_diffrn_ambient_temperature 100(2)
_diffrn_measured_fraction_theta_full 0.999
_diffrn_measured_fraction_theta_max 0.999
_diffrn_measurement_device_type 'Bruker APEXII CCD area-detector'
_diffrn_measurement_method '\f and \w scans'
_diffrn_radiation_monochromator graphite
_diffrn_radiation_source 'fine-focus sealed tube'
_diffrn_radiation_type MoK\a
_diffrn_radiation_wavelength 0.71073
_diffrn_reflns_av_R_equivalents 0.0230
_diffrn_reflns_av_sigmaI/netI 0.0209
_diffrn_reflns_limit_h_max 12
_diffrn_reflns_limit_h_min -12
_diffrn_reflns_limit_k_max 13
_diffrn_reflns_limit_k_min -13
_diffrn_reflns_limit_l_max 13
_diffrn_reflns_limit_l_min -13
_diffrn_reflns_number 19394
_diffrn_reflns_theta_full 25.00
_diffrn_reflns_theta_max 25.00
_diffrn_reflns_theta_min 1.80
_exptl_absorpt_coefficient_mu 0.103
_exptl_absorpt_correction_T_max 0.9795
_exptl_absorpt_correction_T_min 0.9559
_exptl_absorpt_correction_type multi-scan
_exptl_absorpt_process_details
;
(SADABS; Bruker, 2006)
;
_exptl_crystal_colour colourless
_exptl_crystal_density_diffrn 1.418
_exptl_crystal_density_method 'not measured'
_exptl_crystal_description plate-like
_exptl_crystal_F_000 580
_exptl_crystal_size_max 0.44
_exptl_crystal_size_mid 0.31
_exptl_crystal_size_min 0.20
_refine_diff_density_max 0.330
_refine_diff_density_min -0.322
_refine_ls_extinction_method none
_refine_ls_goodness_of_fit_ref 1.017
_refine_ls_hydrogen_treatment constr
_refine_ls_matrix_type full
_refine_ls_number_parameters 389
_refine_ls_number_reflns 4576
_refine_ls_number_restraints 0
_refine_ls_restrained_S_all 1.017
_refine_ls_R_factor_all 0.0572
_refine_ls_R_factor_gt 0.0467
_refine_ls_shift/su_max 0.000
_refine_ls_shift/su_mean 0.000
_refine_ls_structure_factor_coef Fsqd
_refine_ls_weighting_details 'calc w = 1/[\s^2^(Fo^2^)+(0.0567P)^2^+1.0414P] where P=(Fo^2^+2Fc^2^)/3'
_refine_ls_weighting_scheme calc
_refine_ls_wR_factor_gt 0.1167
_refine_ls_wR_factor_ref 0.1242
_reflns_number_gt 3805
_reflns_number_total 4576
_reflns_threshold_expression I>2\s(I)
_cod_data_source_file yf3071sup1.cif
_cod_data_source_block 1.BP
_cod_depositor_comments 'Adding full bibliography for 2019698--2019699.cif.'
_cod_original_cell_volume 1298.44(7)
_cod_original_sg_symbol_Hall '-1 P1'
_cod_database_code 2019699
_cod_database_fobs_code 2019699

loop_
_symmetry_equiv_pos_as_xyz
'x, y, z'
'-x, -y, -z'

loop_
_atom_site_type_symbol
_atom_site_label
_atom_site_fract_x
_atom_site_fract_y
_atom_site_fract_z
_atom_site_U_iso_or_equiv
_atom_site_adp_type
_atom_site_calc_flag
_atom_site_refinement_flags
_atom_site_occupancy
_atom_site_symmetry_multiplicity
_atom_site_disorder_assembly
_atom_site_disorder_group
O O1 0.71927(14) 0.50740(11) 0.40497(12) 0.0298(3) Uani d . 1 1 . .
O O2 0.97057(14) 0.39474(11) 0.30145(11) 0.0268(3) Uani d . 1 1 . .
O O3 0.85038(15) 0.49945(11) 0.52086(12) 0.0295(3) Uani d . 1 1 . .
O O4 0.75723(16) 0.18966(11) 0.64892(12) 0.0369(4) Uani d . 1 1 . .
O O5 0.61436(15) 0.48218(11) 0.62435(12) 0.0344(4) Uani d . 1 1 . .
O O6 0.59348(16) 0.20033(12) 0.50863(13) 0.0397(4) Uani d . 1 1 . .
H H6A 0.5230 0.1669 0.5680 0.059 Uiso calc R 1 1 . .
O O7 0.95080(16) 0.27038(13) 0.17523(13) 0.0403(4) Uani d . 1 1 . .
O O8 0.61021(15) 0.16521(11) 0.85401(12) 0.0326(3) Uani d . 1 1 . .
N N1 1.0817(2) 0.21365(16) -0.32537(18) 0.0505(6) Uani d . 1 1 . .
N N2 0.6214(2) -0.07757(16) 0.27810(18) 0.0481(5) Uani d . 1 1 . .
C C1 0.7217(2) 0.38124(16) 0.40181(18) 0.0289(4) Uani d . 1 1 . .
H H1 0.7170 0.3641 0.3222 0.035 Uiso calc R 1 1 . .
C C2 0.8524(2) 0.33694(16) 0.40749(17) 0.0271(4) Uani d . 1 1 . .
H H2 0.8542 0.2490 0.4102 0.033 Uiso calc R 1 1 . .
C C3 0.8628(2) 0.37274(16) 0.52387(17) 0.0288(4) Uani d . 1 1 . .
H H3 0.9516 0.3496 0.5267 0.035 Uiso calc R 1 1 . .
C C4 0.7429(2) 0.31538(16) 0.64317(18) 0.0326(5) Uani d . 1 1 . .
H H4 0.7477 0.3422 0.7190 0.039 Uiso calc R 1 1 . .
C C5 0.6109(2) 0.35360(16) 0.63387(18) 0.0338(5) Uani d . 1 1 . .
H H5 0.5307 0.3183 0.7117 0.041 Uiso calc R 1 1 . .
C C6 0.5964(2) 0.32273(17) 0.51624(18) 0.0331(5) Uani d . 1 1 . .
H H6 0.5118 0.3569 0.5128 0.040 Uiso calc R 1 1 . .
C C7 0.7272(2) 0.53372(17) 0.51543(17) 0.0301(5) Uani d . 1 1 . .
H H7 0.7247 0.6216 0.5132 0.036 Uiso calc R 1 1 . .
C C8 1.0091(2) 0.35244(16) 0.19072(17) 0.0272(4) Uani d . 1 1 . .
C C9 1.13309(19) 0.41934(15) 0.09220(16) 0.0229(4) Uani d . 1 1 . .
C C10 1.1735(2) 0.40215(17) -0.03280(17) 0.0284(4) Uani d . 1 1 . .
H H10 1.1202 0.3505 -0.0543 0.034 Uiso calc R 1 1 . .
C C11 1.2911(2) 0.46006(17) -0.12604(18) 0.0298(4) Uani d . 1 1 . .
H H11 1.3184 0.4479 -0.2113 0.036 Uiso calc R 1 1 . .
C C12 1.3684(2) 0.53529(17) -0.09525(19) 0.0315(5) Uani d . 1 1 . .
H H12 1.4494 0.5745 -0.1592 0.038 Uiso calc R 1 1 . .
C C13 1.3283(2) 0.55376(18) 0.0285(2) 0.0344(5) Uani d . 1 1 . .
H H13 1.3812 0.6065 0.0493 0.041 Uiso calc R 1 1 . .
C C14 1.2113(2) 0.49580(17) 0.12243(18) 0.0275(4) Uani d . 1 1 . .
H H14 1.1844 0.5083 0.2075 0.033 Uiso calc R 1 1 . .
C C15 0.6796(2) 0.12299(17) 0.76066(18) 0.0315(5) Uani d . 1 1 . .
C C16 0.6896(3) -0.00561(17) 0.75060(19) 0.0378(5) Uani d . 1 1 . .
C C17 0.6303(2) -0.08645(17) 0.85805(18) 0.0291(4) Uani d . 1 1 . .
H H17 0.5855 -0.0598 0.9376 0.035 Uiso calc R 1 1 . .
C C18 0.6354(2) -0.20658(18) 0.8509(2) 0.0354(5) Uani d . 1 1 . .
H H18 0.5956 -0.2620 0.9258 0.042 Uiso calc R 1 1 B .
C C19 0.6972(3) -0.24587(19) 0.7370(2) 0.0506(7) Uani d . 1 1 B .
H H19 0.6798 -0.3255 0.7300 0.061 Uiso calc R 1 1 A 1
C C20 0.7858(11) -0.1706(10) 0.6301(11) 0.055(3) Uani d P 0.50 1 B 1
H H20 0.8440 -0.2011 0.5559 0.065 Uiso calc PR 0.50 1 B 1
C C21 0.7855(8) -0.0498(8) 0.6364(8) 0.047(2) Uani d P 0.50 1 B 1
H H21 0.8470 0.0038 0.5672 0.057 Uiso calc PR 0.50 1 B 1
C C20' 0.7226(10) -0.1597(9) 0.6278(10) 0.060(3) Uani d P 0.50 1 B 2
H H20' 0.7419 -0.1856 0.5489 0.072 Uiso calc PR 0.50 1 B 2
C C21' 0.7195(8) -0.0395(7) 0.6351(7) 0.047(2) Uani d P 0.50 1 B 2
H H21' 0.7375 0.0174 0.5625 0.057 Uiso calc PR 0.50 1 B 2
C C22 1.0118(2) 0.27367(17) -0.23144(19) 0.0320(5) Uani d . 1 1 . .
H H22 1.0245 0.3576 -0.2469 0.038 Uiso calc R 1 1 . .
C C23 0.9218(2) 0.22186(17) -0.11288(19) 0.0291(4) Uani d . 1 1 . .
H H23 0.8757 0.2699 -0.0496 0.035 Uiso calc R 1 1 . .
C C24 0.8986(2) 0.09926(17) -0.08591(18) 0.0289(4) Uani d . 1 1 . .
C C25 0.8025(2) 0.03906(17) 0.04012(18) 0.0283(4) Uani d . 1 1 . .
C C26 0.7264(2) 0.10034(18) 0.1389(2) 0.0357(5) Uani d . 1 1 . .
H H26 0.7346 0.1844 0.1269 0.043 Uiso calc R 1 1 . .
C C27 0.6389(2) 0.03968(18) 0.2547(2) 0.0375(5) Uani d . 1 1 . .
H H27 0.5889 0.0841 0.3204 0.045 Uiso calc R 1 1 . .
C C28 0.6970(3) -0.1365(2) 0.1841(2) 0.0574(8) Uani d . 1 1 . .
H H28 0.6889 -0.2206 0.1998 0.069 Uiso calc R 1 1 . .
C C29 0.7859(2) -0.08374(19) 0.0659(2) 0.0433(6) Uani d . 1 1 . .
H H29 0.8355 -0.1308 0.0026 0.052 Uiso calc R 1 1 . .
C C30 0.9715(3) 0.0364(2) -0.1835(2) 0.0493(6) Uani d . 1 1 . .
H H30 0.9609 -0.0476 -0.1713 0.059 Uiso calc R 1 1 . .
C C31 1.0594(3) 0.0962(2) -0.2981(2) 0.0678(9) Uani d . 1 1 . .
H H31 1.1080 0.0504 -0.3630 0.081 Uiso calc R 1 1 . .

loop_
_atom_site_aniso_label
_atom_site_aniso_U_11
_atom_site_aniso_U_22
_atom_site_aniso_U_33
_atom_site_aniso_U_12
_atom_site_aniso_U_13
_atom_site_aniso_U_23
O1 0.0411(8) 0.0210(7) 0.0217(7) -0.0067(6) -0.0075(6) -0.0014(5)
O2 0.0353(8) 0.0208(6) 0.0148(6) -0.0073(6) -0.0003(6) -0.0033(5)
O3 0.0431(9) 0.0183(6) 0.0211(7) -0.0082(6) -0.0071(6) -0.0027(5)
O4 0.0624(10) 0.0170(7) 0.0172(7) -0.0065(6) -0.0028(7) -0.0008(5)
O5 0.0465(9) 0.0186(7) 0.0231(7) -0.0060(6) 0.0015(6) -0.0046(5)
O6 0.0479(10) 0.0248(7) 0.0279(8) -0.0166(7) 0.0038(7) -0.0057(6)
O7 0.0479(9) 0.0360(8) 0.0267(8) -0.0180(7) -0.0023(7) -0.0116(6)
O8 0.0460(9) 0.0247(7) 0.0184(7) -0.0049(6) -0.0049(6) -0.0015(6)
N1 0.0676(14) 0.0289(10) 0.0330(11) 0.0011(9) 0.0002(10) -0.0007(8)
N2 0.0531(13) 0.0333(10) 0.0365(11) -0.0161(9) 0.0042(9) -0.0079(8)
C1 0.0392(12) 0.0208(9) 0.0200(9) -0.0096(8) -0.0050(9) -0.0036(7)
C2 0.0370(11) 0.0176(9) 0.0162(9) -0.0095(8) -0.0008(8) -0.0003(7)
C3 0.0438(12) 0.0165(9) 0.0191(9) -0.0053(8) -0.0059(9) -0.0021(7)
C4 0.0540(14) 0.0175(9) 0.0170(9) -0.0071(9) -0.0047(9) -0.0034(7)
C5 0.0451(13) 0.0182(9) 0.0212(10) -0.0094(9) 0.0034(9) -0.0027(8)
C6 0.0382(12) 0.0238(10) 0.0258(10) -0.0097(9) -0.0008(9) -0.0055(8)
C7 0.0408(12) 0.0206(9) 0.0203(10) -0.0063(9) -0.0038(9) -0.0024(8)
C8 0.0363(11) 0.0219(9) 0.0174(9) -0.0015(8) -0.0045(8) -0.0049(7)
C9 0.0280(10) 0.0178(8) 0.0188(9) 0.0026(7) -0.0055(8) -0.0030(7)
C10 0.0350(11) 0.0265(10) 0.0216(10) -0.0025(8) -0.0093(9) -0.0041(8)
C11 0.0364(11) 0.0297(10) 0.0163(9) 0.0030(9) -0.0048(8) -0.0002(8)
C12 0.0268(11) 0.0270(10) 0.0272(10) 0.0012(8) 0.0019(8) -0.0020(8)
C13 0.0262(11) 0.0360(11) 0.0345(11) -0.0037(9) -0.0030(9) -0.0145(9)
C14 0.0282(10) 0.0285(10) 0.0218(10) 0.0029(8) -0.0043(8) -0.0102(8)
C15 0.0486(13) 0.0237(10) 0.0165(9) -0.0082(9) -0.0087(9) 0.0011(8)
C16 0.0637(15) 0.0224(10) 0.0207(10) -0.0058(10) -0.0109(10) -0.0018(8)
C17 0.0336(11) 0.0263(10) 0.0228(10) 0.0004(8) -0.0078(9) -0.0001(8)
C18 0.0448(13) 0.0243(10) 0.0286(11) -0.0016(9) -0.0093(10) 0.0055(8)
C19 0.087(2) 0.0220(10) 0.0334(13) -0.0087(11) -0.0168(13) -0.0003(9)
C20 0.098(8) 0.025(3) 0.031(3) 0.013(5) -0.015(5) -0.009(2)
C21 0.073(5) 0.030(3) 0.022(3) 0.012(4) -0.004(4) 0.001(2)
C20' 0.111(8) 0.022(3) 0.023(3) -0.005(5) -0.003(5) -0.002(2)
C21' 0.087(6) 0.017(3) 0.020(3) -0.003(4) -0.004(4) 0.0004(19)
C22 0.0344(11) 0.0234(10) 0.0319(11) 0.0012(9) -0.0082(9) -0.0017(8)
C23 0.0279(11) 0.0260(10) 0.0319(11) 0.0010(8) -0.0105(9) -0.0048(8)
C24 0.0265(10) 0.0284(10) 0.0296(11) 0.0005(8) -0.0098(9) -0.0028(8)
C25 0.0249(10) 0.0286(10) 0.0295(10) -0.0049(8) -0.0093(9) -0.0037(8)
C26 0.0355(12) 0.0257(10) 0.0353(12) -0.0032(9) -0.0040(10) -0.0043(9)
C27 0.0381(12) 0.0293(11) 0.0332(11) -0.0066(9) -0.0012(10) -0.0088(9)
C28 0.0722(19) 0.0278(12) 0.0430(14) -0.0185(12) 0.0069(13) -0.0081(10)
C29 0.0484(14) 0.0298(11) 0.0353(12) -0.0122(10) 0.0010(10) -0.0095(9)
C30 0.0625(16) 0.0252(11) 0.0361(13) -0.0006(11) 0.0044(11) -0.0052(9)
C31 0.097(2) 0.0308(13) 0.0343(14) 0.0039(13) 0.0149(14) -0.0057(10)

loop_
_atom_type_symbol
_atom_type_description
_atom_type_scat_dispersion_real
_atom_type_scat_dispersion_imag
_atom_type_scat_source
C C 0.0033 0.0016 'International Tables Vol C Tables 4.2.6.8 and 6.1.1.4'
H H 0.0000 0.0000 'International Tables Vol C Tables 4.2.6.8 and 6.1.1.4'
N N 0.0061 0.0033 'International Tables Vol C Tables 4.2.6.8 and 6.1.1.4'
O O 0.0106 0.0060 'International Tables Vol C Tables 4.2.6.8 and 6.1.1.4'

loop_
_geom_angle_atom_site_label_1
_geom_angle_atom_site_label_2
_geom_angle_atom_site_label_3
_geom_angle
C7 O1 C1 110.77(14)
C8 O2 C2 117.51(14)
C7 O3 C3 111.31(14)
C15 O4 C4 116.13(15)
C7 O5 C5 110.77(14)
C6 O6 H6A 109.5
C22 N1 C31 115.18(19)
C27 N2 C28 116.31(19)
O1 C1 C2 109.06(15)
O1 C1 C6 107.57(15)
C2 C1 C6 110.89(16)
O1 C1 H1 109.8
C2 C1 H1 109.8
C6 C1 H1 109.8
O2 C2 C1 110.85(15)
O2 C2 C3 105.22(15)
C1 C2 C3 108.83(16)
O2 C2 H2 110.6
C1 C2 H2 110.6
C3 C2 H2 110.6
O3 C3 C2 108.96(15)
O3 C3 C4 106.24(15)
C2 C3 C4 110.00(16)
O3 C3 H3 110.5
C2 C3 H3 110.5
C4 C3 H3 110.5
O4 C4 C5 113.04(16)
O4 C4 C3 106.49(15)
C5 C4 C3 108.26(16)
O4 C4 H4 109.7
C5 C4 H4 109.7
C3 C4 H4 109.7
O5 C5 C4 106.19(16)
O5 C5 C6 106.94(16)
C4 C5 C6 114.04(17)
O5 C5 H5 109.8
C4 C5 H5 109.8
C6 C5 H5 109.8
O6 C6 C1 107.64(15)
O6 C6 C5 114.78(17)
C1 C6 C5 106.51(16)
O6 C6 H6 109.3
C1 C6 H6 109.3
C5 C6 H6 109.3
O3 C7 O1 111.44(15)
O3 C7 O5 110.98(15)
O1 C7 O5 111.43(16)
O3 C7 H7 107.6
O1 C7 H7 107.6
O5 C7 H7 107.6
O7 C8 O2 123.92(17)
O7 C8 C9 125.02(17)
O2 C8 C9 111.05(15)
C14 C9 C10 119.40(17)
C14 C9 C8 121.67(16)
C10 C9 C8 118.90(17)
C11 C10 C9 120.23(18)
C11 C10 H10 119.9
C9 C10 H10 119.9
C12 C11 C10 120.03(18)
C12 C11 H11 120.0
C10 C11 H11 120.0
C11 C12 C13 120.10(18)
C11 C12 H12 120.0
C13 C12 H12 120.0
C12 C13 C14 120.27(19)
C12 C13 H13 119.9
C14 C13 H13 119.9
C13 C14 C9 119.97(18)
C13 C14 H14 120.0
C9 C14 H14 120.0
O8 C15 O4 123.03(17)
O8 C15 C16 125.71(17)
O4 C15 C16 111.25(16)
C21' C16 C17 119.8(4)
C21' C16 C21 29.3(4)
C17 C16 C21 117.3(4)
C21' C16 C15 118.1(3)
C17 C16 C15 119.12(18)
C21 C16 C15 122.1(4)
C16 C17 C18 120.24(19)
C16 C17 H17 119.9
C18 C17 H17 119.9
C19 C18 C17 120.43(19)
C19 C18 H18 119.8
C17 C18 H18 119.8
C18 C19 C20 121.0(5)
C18 C19 C20' 116.1(4)
C20 C19 C20' 28.6(5)
C18 C19 H19 119.5
C20 C19 H19 119.5
C20' C19 H19 116.5
C21 C20 C19 117.7(8)
C21 C20 H20 121.2
C19 C20 H20 121.2
C20 C21 C16 119.5(8)
C20 C21 H21 120.2
C16 C21 H21 120.2
C21' C20' C19 121.3(8)
C21' C20' H20' 119.4
C19 C20' H20' 119.4
C16 C21' C20' 117.7(7)
C16 C21' H21' 121.2
C20' C21' H21' 121.2
N1 C22 C23 124.16(18)
N1 C22 H22 117.9
C23 C22 H22 117.9
C22 C23 C24 120.12(19)
C22 C23 H23 119.9
C24 C23 H23 119.9
C30 C24 C23 115.88(19)
C30 C24 C25 121.86(18)
C23 C24 C25 122.26(18)
C29 C25 C26 116.13(18)
C29 C25 C24 120.94(18)
C26 C25 C24 122.92(18)
C27 C26 C25 120.51(19)
C27 C26 H26 119.7
C25 C26 H26 119.7
N2 C27 C26 123.1(2)
N2 C27 H27 118.4
C26 C27 H27 118.4
N2 C28 C29 124.5(2)
N2 C28 H28 117.7
C29 C28 H28 117.7
C28 C29 C25 119.4(2)
C28 C29 H29 120.3
C25 C29 H29 120.3
C31 C30 C24 119.6(2)
C31 C30 H30 120.2
C24 C30 H30 120.2
N1 C31 C30 125.1(2)
N1 C31 H31 117.5
C30 C31 H31 117.5

loop_
_geom_bond_atom_site_label_1
_geom_bond_atom_site_label_2
_geom_bond_distance
O1 C7 1.405(2)
O1 C1 1.444(2)
O2 C8 1.348(2)
O2 C2 1.447(2)
O3 C7 1.401(3)
O3 C3 1.448(2)
O4 C15 1.356(2)
O4 C4 1.437(2)
O5 C7 1.411(2)
O5 C5 1.455(2)
O6 C6 1.413(2)
O6 H6A 0.8400
O7 C8 1.204(2)
O8 C15 1.207(2)
N1 C22 1.329(3)
N1 C31 1.335(3)
N2 C27 1.328(3)
N2 C28 1.337(3)
C1 C2 1.513(3)
C1 C6 1.534(3)
C1 H1 1.0000
C2 C3 1.523(3)
C2 H2 1.0000
C3 C4 1.529(3)
C3 H3 1.0000
C4 C5 1.522(3)
C4 H4 1.0000
C5 C6 1.537(3)
C5 H5 1.0000
C6 H6 1.0000
C7 H7 1.0000
C8 C9 1.487(3)
C9 C14 1.390(3)
C9 C10 1.391(3)
C10 C11 1.384(3)
C10 H10 0.9500
C11 C12 1.378(3)
C11 H11 0.9500
C12 C13 1.382(3)
C12 H12 0.9500
C13 C14 1.384(3)
C13 H13 0.9500
C14 H14 0.9500
C15 C16 1.487(3)
C16 C21' 1.368(8)
C16 C17 1.373(3)
C16 C21 1.469(8)
C17 C18 1.384(3)
C17 H17 0.9500
C18 C19 1.363(3)
C18 H18 0.9500
C19 C20 1.400(12)
C19 C20' 1.436(10)
C19 H19 0.9500
C20 C21 1.390(15)
C20 H20 0.9500
C21 H21 0.9500
C20' C21' 1.384(13)
C20' H20' 0.9500
C21' H21' 0.9500
C22 C23 1.380(3)
C22 H22 0.9500
C23 C24 1.393(3)
C23 H23 0.9500
C24 C30 1.385(3)
C24 C25 1.488(3)
C25 C29 1.390(3)
C25 C26 1.391(3)
C26 C27 1.386(3)
C26 H26 0.9500
C27 H27 0.9500
C28 C29 1.378(3)
C28 H28 0.9500
C29 H29 0.9500
C30 C31 1.375(3)
C30 H30 0.9500
C31 H31 0.9500

loop_
_geom_hbond_atom_site_label_D
_geom_hbond_atom_site_label_H
_geom_hbond_atom_site_label_A
_geom_hbond_site_symmetry_A
_geom_hbond_distance_DH
_geom_hbond_distance_HA
_geom_hbond_distance_DA
_geom_hbond_angle_DHA
O6 H6A N2 2_656 0.84 1.99 2.816(2) 169.9
C20 H20 N1 2_755 0.95 2.51 3.369(11) 150.0
C20' H20' N1 2_755 0.95 2.59 3.443(10) 149.1

loop_
_geom_torsion_atom_site_label_1
_geom_torsion_atom_site_label_2
_geom_torsion_atom_site_label_3
_geom_torsion_atom_site_label_4
_geom_torsion
C7 O1 C1 C2 -59.07(19)
C7 O1 C1 C6 61.3(2)
C8 O2 C2 C1 -81.33(19)
C8 O2 C2 C3 161.18(16)
O1 C1 C2 O2 -60.05(18)
C6 C1 C2 O2 -178.33(14)
O1 C1 C2 C3 55.21(18)
C6 C1 C2 C3 -63.07(19)
C7 O3 C3 C2 57.71(19)
C7 O3 C3 C4 -60.76(19)
O2 C2 C3 O3 64.46(19)
C1 C2 C3 O3 -54.39(19)
O2 C2 C3 C4 -179.45(15)
C1 C2 C3 C4 61.70(19)
C15 O4 C4 C5 -75.3(2)
C15 O4 C4 C3 165.99(17)
O3 C3 C4 O4 -178.10(15)
C2 C3 C4 O4 64.1(2)
O3 C3 C4 C5 60.05(19)
C2 C3 C4 C5 -57.7(2)
C7 O5 C5 C4 61.01(19)
C7 O5 C5 C6 -61.1(2)
O4 C4 C5 O5 -178.00(14)
C3 C4 C5 O5 -60.27(18)
O4 C4 C5 C6 -60.5(2)
C3 C4 C5 C6 57.2(2)
O1 C1 C6 O6 176.08(16)
C2 C1 C6 O6 -64.7(2)
O1 C1 C6 C5 -60.3(2)
C2 C1 C6 C5 58.8(2)
O5 C5 C6 O6 179.07(16)
C4 C5 C6 O6 62.0(2)
O5 C5 C6 C1 60.1(2)
C4 C5 C6 C1 -57.0(2)
C3 O3 C7 O1 -62.04(18)
C3 O3 C7 O5 62.78(18)
C1 O1 C7 O3 62.55(19)
C1 O1 C7 O5 -62.0(2)
C5 O5 C7 O3 -62.7(2)
C5 O5 C7 O1 62.1(2)
C2 O2 C8 O7 0.4(3)
C2 O2 C8 C9 -178.88(15)
O7 C8 C9 C14 -166.3(2)
O2 C8 C9 C14 13.0(3)
O7 C8 C9 C10 11.9(3)
O2 C8 C9 C10 -168.83(16)
C14 C9 C10 C11 0.5(3)
C8 C9 C10 C11 -177.77(17)
C9 C10 C11 C12 -0.2(3)
C10 C11 C12 C13 -0.5(3)
C11 C12 C13 C14 0.8(3)
C12 C13 C14 C9 -0.5(3)
C10 C9 C14 C13 -0.2(3)
C8 C9 C14 C13 178.05(18)
C4 O4 C15 O8 -5.8(3)
C4 O4 C15 C16 172.77(18)
O8 C15 C16 C21' 151.6(4)
O4 C15 C16 C21' -26.9(5)
O8 C15 C16 C17 -8.9(4)
O4 C15 C16 C17 172.6(2)
O8 C15 C16 C21 -174.7(4)
O4 C15 C16 C21 6.7(5)
C21' C16 C17 C18 18.3(5)
C21 C16 C17 C18 -15.0(5)
C15 C16 C17 C18 178.5(2)
C16 C17 C18 C19 -1.2(3)
C17 C18 C19 C20 16.5(6)
C17 C18 C19 C20' -15.6(6)
C18 C19 C20 C21 -14.0(9)
C20' C19 C20 C21 74.2(16)
C19 C20 C21 C16 -2.8(11)
C21' C16 C21 C20 -86.0(15)
C17 C16 C21 C20 17.0(9)
C15 C16 C21 C20 -176.9(6)
C18 C19 C20' C21' 16.9(11)
C20 C19 C20' C21' -91(2)
C17 C16 C21' C20' -16.8(9)
C21 C16 C21' C20' 76.5(13)
C15 C16 C21' C20' -177.2(6)
C19 C20' C21' C16 -0.8(12)
C31 N1 C22 C23 0.1(4)
N1 C22 C23 C24 -0.6(3)
C22 C23 C24 C30 0.7(3)
C22 C23 C24 C25 -179.82(18)
C30 C24 C25 C29 2.3(3)
C23 C24 C25 C29 -177.2(2)
C30 C24 C25 C26 -178.9(2)
C23 C24 C25 C26 1.7(3)
C29 C25 C26 C27 -0.8(3)
C24 C25 C26 C27 -179.65(19)
C28 N2 C27 C26 2.0(4)
C25 C26 C27 N2 -0.5(4)
C27 N2 C28 C29 -2.4(4)
N2 C28 C29 C25 1.2(4)
C26 C25 C29 C28 0.4(3)
C24 C25 C29 C28 179.4(2)
C23 C24 C30 C31 -0.3(4)
C25 C24 C30 C31 -179.8(2)
C22 N1 C31 C30 0.3(5)
C24 C30 C31 N1 -0.1(5)
